data_7718037
loop_
_publ_author_name
'Tsui, Tz-Ching'
'Lan, Hao-Yuan'
'Li, Han-Jung'
'Kuo, Ting-Shen'
'Liu, Hsueh-Ju'

_publ_section_title
;
 Flexible bidentate aluminum Lewis acids for host-guest complex formation.
;
_journal_issue 13
_journal_name_full 'Dalton transactions (Cambridge, England : 2003)'
_journal_page_first 5311
_journal_page_last 5318
_journal_paper_doi 10.1039/d4dt03288h
_journal_volume 54
_journal_year 2025
_chemical_formula_moiety 'C48 H70 Al2 Cl4 N6 Si2'
_chemical_formula_sum 'C48 H70 Al2 Cl4 N6 Si2'
_chemical_formula_weight 983.04
_space_group_crystal_system monoclinic
_space_group_IT_number 14
_space_group_name_Hall '-P 2ybc'
_space_group_name_H-M_alt 'P 1 21/c 1'
_atom_sites_solution_hydrogens geom
_audit_creation_method SHELXL-2014/7
_audit_update_record
;
2025-02-05 deposited with the CCDC.	2025-02-07 downloaded from the CCDC.
;
_cell_angle_alpha 90
_cell_angle_beta 90.020(10)
_cell_angle_gamma 90
_cell_formula_units_Z 2
_cell_length_a 14.257(6)
_cell_length_b 8.838(4)
_cell_length_c 21.438(9)
_cell_measurement_reflns_used 1750
_cell_measurement_temperature 200(2)
_cell_measurement_theta_max 23.28
_cell_measurement_theta_min 2.379
_cell_volume 2701(2)
_computing_data_collection 'Bruker APEX4'
_computing_data_reduction 'Bruker APEX4'
_computing_molecular_graphics 'ORTEP-3 for Windows V1.08'
_computing_publication_material 'WinGx 2014'
_computing_structure_refinement 'SHELXL-2014/7 (Sheldrick, 2014)'
_computing_structure_solution 'WinGx 2014'
_diffrn_ambient_temperature 200(2)
_diffrn_measured_fraction_theta_full 0.989
_diffrn_measured_fraction_theta_max 0.988
_diffrn_measurement_device_type 'Bruker D8 Venture'
_diffrn_radiation_type MoK\a
_diffrn_radiation_wavelength 0.71073
_diffrn_reflns_av_R_equivalents 0.1314
_diffrn_reflns_av_unetI/netI 0.1885
_diffrn_reflns_Laue_measured_fraction_full 0.989
_diffrn_reflns_Laue_measured_fraction_max 0.988
_diffrn_reflns_limit_h_max 14
_diffrn_reflns_limit_h_min -16
_diffrn_reflns_limit_k_max 9
_diffrn_reflns_limit_k_min -10
_diffrn_reflns_limit_l_max 18
_diffrn_reflns_limit_l_min -25
_diffrn_reflns_number 12887
_diffrn_reflns_point_group_measured_fraction_full 0.989
_diffrn_reflns_point_group_measured_fraction_max 0.988
_diffrn_reflns_theta_full 24.950
_diffrn_reflns_theta_max 24.950
_diffrn_reflns_theta_min 2.304
_exptl_absorpt_coefficient_mu 0.333
_exptl_absorpt_correction_T_max 0.987
_exptl_absorpt_correction_T_min 0.964
_exptl_absorpt_correction_type multi-scan
_exptl_crystal_colour colorless
_exptl_crystal_density_diffrn 1.209
_exptl_crystal_description prism
_exptl_crystal_F_000 1044
_exptl_crystal_size_max 0.110
_exptl_crystal_size_mid 0.050
_exptl_crystal_size_min 0.040
_refine_diff_density_max 0.604
_refine_diff_density_min -0.539
_refine_diff_density_rms 0.102
_refine_ls_extinction_method none
_refine_ls_goodness_of_fit_ref 1.030
_refine_ls_hydrogen_treatment constr
_refine_ls_matrix_type full
_refine_ls_number_parameters 281
_refine_ls_number_reflns 4535
_refine_ls_number_restraints 0
_refine_ls_restrained_S_all 1.030
_refine_ls_R_factor_all 0.1916
_refine_ls_R_factor_gt 0.0836
_refine_ls_shift/su_max 0.000
_refine_ls_shift/su_mean 0.000
_refine_ls_structure_factor_coef Fsqd
_refine_ls_weighting_details 'w=1/[\s^2^(Fo^2^)+(0.1064P)^2^] where P=(Fo^2^+2Fc^2^)/3'
_refine_ls_weighting_scheme calc
_refine_ls_wR_factor_gt 0.1758
_refine_ls_wR_factor_ref 0.2305
_reflns_Friedel_coverage 0.000
_reflns_number_gt 2387
_reflns_number_total 4535
_reflns_threshold_expression 'I > 2\s(I)'
_cod_data_source_file d4dt03288h2.cif
_cod_data_source_block shelx_CCDC1
_cod_depositor_comments 'Adding full bibliography for 7718036--7718044.cif.'
_cod_original_cell_volume 2701.3(19)
_cod_original_sg_symbol_H-M 'P 21/c'
_cod_database_code 7718037
_shelx_shelxl_version_number 2014/7
_shelx_space_group_comment
;
The symmetry employed for this shelxl refinement is uniquely defined
by the following loop, which should always be used as a source of
symmetry information in preference to the above space-group names.
They are only intended as comments.
;
_shelx_estimated_absorpt_t_min 0.964
_shelx_estimated_absorpt_t_max 0.987

loop_
_space_group_symop_operation_xyz
'x, y, z'
'-x, y+1/2, -z+1/2'
'-x, -y, -z'
'x, -y-1/2, z-1/2'

loop_
_atom_site_label
_atom_site_type_symbol
_atom_site_fract_x
_atom_site_fract_y
_atom_site_fract_z
_atom_site_U_iso_or_equiv
_atom_site_adp_type
_atom_site_occupancy
_atom_site_site_symmetry_order
_atom_site_calc_flag
_atom_site_refinement_flags_posn
_atom_site_refinement_flags_adp
_atom_site_refinement_flags_occupancy
_atom_site_disorder_assembly
_atom_site_disorder_group
C1 C 0.7269(6) -0.2631(8) 1.1318(4) 0.032(2) Uani 1 1 d . . . . .
C2 C 0.6954(8) -0.3487(10) 1.0812(4) 0.047(3) Uani 1 1 d . . . . .
C3 C 0.7185(7) -0.3132(10) 1.0137(4) 0.043(3) Uani 1 1 d . . . . .
H3 H 0.7639 -0.2271 1.0132 0.052 Uiso 1 1 calc R U . . .
C4 C 0.7646(10) -0.4483(12) 0.9807(5) 0.079(4) Uani 1 1 d . . . . .
H4A H 0.7784 -0.4212 0.9373 0.119 Uiso 1 1 calc R U . . .
H4B H 0.8230 -0.4748 1.0022 0.119 Uiso 1 1 calc R U . . .
H4C H 0.7218 -0.5350 0.9815 0.119 Uiso 1 1 calc R U . . .
C5 C 0.6333(8) -0.2677(12) 0.9751(5) 0.062(3) Uani 1 1 d . . . . .
H5A H 0.6530 -0.2464 0.9321 0.094 Uiso 1 1 calc R U . . .
H5B H 0.5876 -0.3504 0.9750 0.094 Uiso 1 1 calc R U . . .
H5C H 0.6047 -0.1769 0.9931 0.094 Uiso 1 1 calc R U . . .
C6 C 0.6340(8) -0.4775(11) 1.0927(5) 0.059(3) Uani 1 1 d . . . . .
H6 H 0.6097 -0.5354 1.0591 0.071 Uiso 1 1 calc R U . . .
C7 C 0.6124(8) -0.5125(11) 1.1521(6) 0.057(3) Uani 1 1 d . . . . .
H7 H 0.5750 -0.5994 1.1601 0.068 Uiso 1 1 calc R U . . .
C8 C 0.6429(8) -0.4261(10) 1.2019(5) 0.058(3) Uani 1 1 d . . . . .
H8 H 0.6228 -0.4511 1.2429 0.069 Uiso 1 1 calc R U . . .
C9 C 0.7042(7) -0.2995(10) 1.1929(4) 0.039(2) Uani 1 1 d . . . . .
C10 C 0.7383(8) -0.2126(11) 1.2510(4) 0.046(3) Uani 1 1 d . . . . .
H10 H 0.7729 -0.1205 1.2367 0.056 Uiso 1 1 calc R U . . .
C11 C 0.6523(8) -0.1598(12) 1.2908(5) 0.064(3) Uani 1 1 d . . . . .
H11A H 0.6095 -0.1008 1.2645 0.096 Uiso 1 1 calc R U . . .
H11B H 0.6193 -0.2486 1.3072 0.096 Uiso 1 1 calc R U . . .
H11C H 0.6742 -0.0971 1.3256 0.096 Uiso 1 1 calc R U . . .
C12 C 0.8034(8) -0.3039(12) 1.2930(5) 0.065(3) Uani 1 1 d . . . . .
H12A H 0.8222 -0.2421 1.3288 0.098 Uiso 1 1 calc R U . . .
H12B H 0.7706 -0.3946 1.3077 0.098 Uiso 1 1 calc R U . . .
H12C H 0.8592 -0.3338 1.2694 0.098 Uiso 1 1 calc R U . . .
C13 C 0.7822(7) 0.1173(11) 0.9803(5) 0.050(3) Uani 1 1 d . . . . .
H13 H 0.8436 0.0968 0.9953 0.060 Uiso 1 1 calc R U . . .
C14 C 0.7722(7) 0.1597(11) 0.9200(4) 0.043(3) Uani 1 1 d . . . . .
H14 H 0.8262 0.1706 0.8945 0.052 Uiso 1 1 calc R U . . .
C15 C 0.6821(7) 0.1881(9) 0.8943(4) 0.039(2) Uani 1 1 d . . . . .
C16 C 0.6043(7) 0.1712(11) 0.9350(4) 0.045(2) Uani 1 1 d . . . . .
H16 H 0.5420 0.1876 0.9209 0.054 Uiso 1 1 calc R U . . .
C17 C 0.6220(7) 0.1308(10) 0.9945(4) 0.040(2) Uani 1 1 d . . . . .
H17 H 0.5693 0.1208 1.0213 0.047 Uiso 1 1 calc R U . . .
C18 C 0.7472(8) 0.2605(11) 0.7921(5) 0.056(3) Uani 1 1 d . . . . .
H18A H 0.7235 0.2883 0.7508 0.084 Uiso 1 1 calc R U . . .
H18B H 0.7845 0.3440 0.8091 0.084 Uiso 1 1 calc R U . . .
H18C H 0.7864 0.1699 0.7887 0.084 Uiso 1 1 calc R U . . .
C19 C 0.5733(8) 0.2582(11) 0.8071(4) 0.054(3) Uani 1 1 d . . . . .
H19A H 0.5792 0.2864 0.7630 0.081 Uiso 1 1 calc R U . . .
H19B H 0.5352 0.1663 0.8106 0.081 Uiso 1 1 calc R U . . .
H19C H 0.5431 0.3407 0.8301 0.081 Uiso 1 1 calc R U . . .
C20 C 0.9374(8) -0.3650(10) 1.1262(5) 0.060(3) Uani 1 1 d . . . . .
H20A H 1.0054 -0.3807 1.1290 0.090 Uiso 1 1 calc R U . . .
H20B H 0.9067 -0.4135 1.1619 0.090 Uiso 1 1 calc R U . . .
H20C H 0.9139 -0.4097 1.0874 0.090 Uiso 1 1 calc R U . . .
C21 C 0.9704(7) -0.0755(12) 1.1980(4) 0.049(3) Uani 1 1 d . . . . .
H21A H 1.0378 -0.0970 1.1970 0.074 Uiso 1 1 calc R U . . .
H21B H 0.9605 0.0343 1.1979 0.074 Uiso 1 1 calc R U . . .
H21C H 0.9431 -0.1189 1.2359 0.074 Uiso 1 1 calc R U . . .
C22 C 0.9662(7) -0.0708(11) 1.0557(4) 0.039(2) Uani 1 1 d . . . . .
C23 C 0.9584(7) -0.1427(11) 0.9969(4) 0.044(3) Uani 1 1 d . . . . .
H23 H 0.9300 -0.2398 0.9943 0.052 Uiso 1 1 calc R U . . .
C24 C 0.9915(7) -0.0739(10) 0.9430(4) 0.047(3) Uani 1 1 d . . . . .
H24 H 0.9855 -0.1253 0.9043 0.056 Uiso 1 1 calc R U . . .
N1 N 0.7908(5) -0.1336(7) 1.1219(3) 0.0358(18) Uani 1 1 d . . . . .
N2 N 0.7088(6) 0.1025(8) 1.0208(3) 0.041(2) Uani 1 1 d . . . . .
N3 N 0.6683(6) 0.2296(8) 0.8336(3) 0.045(2) Uani 1 1 d . . . . .
Al1 Al 0.7347(2) 0.0489(3) 1.10725(13) 0.0386(7) Uani 1 1 d . . . . .
Si1 Si 0.9120(2) -0.1622(3) 1.12689(12) 0.0410(7) Uani 1 1 d . . . . .
Cl1 Cl 0.5963(2) 0.0585(2) 1.14539(11) 0.0472(7) Uani 1 1 d . . . . .
Cl2 Cl 0.82173(18) 0.2332(2) 1.13749(12) 0.0489(7) Uani 1 1 d . . . . .

loop_
_atom_site_aniso_label
_atom_site_aniso_U_11
_atom_site_aniso_U_22
_atom_site_aniso_U_33
_atom_site_aniso_U_23
_atom_site_aniso_U_13
_atom_site_aniso_U_12
C1 0.046(6) 0.009(4) 0.042(5) -0.007(4) 0.001(5) 0.000(4)
C2 0.057(8) 0.036(6) 0.049(6) -0.009(5) 0.010(5) 0.006(5)
C3 0.040(7) 0.038(5) 0.052(6) -0.016(5) -0.003(5) -0.005(5)
C4 0.097(11) 0.069(8) 0.072(8) -0.027(7) 0.017(8) -0.002(7)
C5 0.071(10) 0.073(8) 0.044(6) -0.005(6) -0.004(6) 0.008(6)
C6 0.074(9) 0.036(6) 0.068(8) -0.005(5) 0.000(6) 0.017(6)
C7 0.051(8) 0.028(5) 0.091(9) -0.007(6) 0.013(6) 0.004(5)
C8 0.070(9) 0.026(5) 0.077(8) 0.023(6) 0.030(6) 0.009(5)
C9 0.040(7) 0.035(5) 0.042(6) 0.011(4) 0.008(5) 0.007(5)
C10 0.048(7) 0.046(6) 0.044(6) 0.010(5) 0.008(5) 0.005(5)
C11 0.069(9) 0.069(8) 0.054(7) -0.004(6) 0.007(6) 0.022(7)
C12 0.071(9) 0.071(7) 0.054(7) 0.010(6) 0.002(6) 0.026(7)
C13 0.028(6) 0.061(7) 0.062(7) -0.003(5) 0.010(5) -0.003(5)
C14 0.032(7) 0.063(7) 0.034(5) 0.009(5) 0.004(5) 0.001(6)
C15 0.058(8) 0.029(5) 0.031(5) 0.002(4) 0.002(5) -0.007(5)
C16 0.037(7) 0.059(6) 0.039(6) 0.006(5) 0.009(5) 0.001(6)
C17 0.028(7) 0.045(6) 0.045(6) 0.004(5) 0.008(5) -0.002(5)
C18 0.055(8) 0.048(6) 0.065(7) 0.015(5) 0.019(6) 0.007(6)
C19 0.064(9) 0.051(6) 0.047(6) 0.018(5) 0.002(6) 0.008(6)
C20 0.067(9) 0.038(6) 0.075(7) -0.004(6) 0.018(6) -0.005(5)
C21 0.044(7) 0.061(7) 0.043(6) 0.016(5) -0.008(5) -0.005(5)
C22 0.029(6) 0.042(6) 0.045(6) 0.006(5) 0.005(5) 0.002(5)
C23 0.039(7) 0.038(6) 0.053(6) 0.009(5) 0.007(5) -0.001(5)
C24 0.056(8) 0.041(6) 0.044(6) -0.010(5) 0.012(5) -0.002(6)
N1 0.043(5) 0.022(4) 0.042(4) -0.002(3) -0.003(4) -0.008(3)
N2 0.038(6) 0.027(4) 0.057(5) -0.001(4) 0.001(4) -0.004(4)
N3 0.042(6) 0.053(5) 0.041(5) 0.017(4) 0.006(4) 0.012(4)
Al1 0.047(2) 0.0267(14) 0.0417(15) -0.0008(12) 0.0013(14) 0.0006(14)
Si1 0.0408(18) 0.0337(13) 0.0485(16) 0.0044(13) 0.0015(14) 0.0040(13)
Cl1 0.0525(17) 0.0351(12) 0.0542(14) 0.0008(11) 0.0078(13) -0.0019(13)
Cl2 0.0512(16) 0.0331(12) 0.0624(15) -0.0086(12) 0.0078(14) -0.0092(12)

loop_
_atom_type_symbol
_atom_type_description
_atom_type_scat_dispersion_real
_atom_type_scat_dispersion_imag
_atom_type_scat_source
C C 0.0033 0.0016 'International Tables Vol C Tables 4.2.6.8 and 6.1.1.4'
H H 0.0000 0.0000 'International Tables Vol C Tables 4.2.6.8 and 6.1.1.4'
N N 0.0061 0.0033 'International Tables Vol C Tables 4.2.6.8 and 6.1.1.4'
Al Al 0.0645 0.0514 'International Tables Vol C Tables 4.2.6.8 and 6.1.1.4'
Si Si 0.0817 0.0704 'International Tables Vol C Tables 4.2.6.8 and 6.1.1.4'
Cl Cl 0.1484 0.1585 'International Tables Vol C Tables 4.2.6.8 and 6.1.1.4'

loop_
_geom_angle_atom_site_label_1
_geom_angle_atom_site_label_2
_geom_angle_atom_site_label_3
_geom_angle
_geom_angle_site_symmetry_1
_geom_angle_site_symmetry_3
_geom_angle_publ_flag
C9 C1 C2 122.2(8) . . ?
C9 C1 N1 117.3(8) . . ?
C2 C1 N1 120.4(8) . . ?
C1 C2 C6 119.0(8) . . ?
C1 C2 C3 124.0(9) . . ?
C6 C2 C3 116.9(9) . . ?
C2 C3 C5 113.6(9) . . ?
C2 C3 C4 111.8(8) . . ?
C5 C3 C4 107.2(8) . . ?
C2 C3 H3 108.0 . . ?
C5 C3 H3 108.0 . . ?
C4 C3 H3 108.0 . . ?
C3 C4 H4A 109.5 . . ?
C3 C4 H4B 109.5 . . ?
H4A C4 H4B 109.5 . . ?
C3 C4 H4C 109.5 . . ?
H4A C4 H4C 109.5 . . ?
H4B C4 H4C 109.5 . . ?
C3 C5 H5A 109.5 . . ?
C3 C5 H5B 109.5 . . ?
H5A C5 H5B 109.5 . . ?
C3 C5 H5C 109.5 . . ?
H5A C5 H5C 109.5 . . ?
H5B C5 H5C 109.5 . . ?
C7 C6 C2 118.5(10) . . ?
C7 C6 H6 120.8 . . ?
C2 C6 H6 120.8 . . ?
C6 C7 C8 122.1(10) . . ?
C6 C7 H7 119.0 . . ?
C8 C7 H7 119.0 . . ?
C7 C8 C9 121.2(9) . . ?
C7 C8 H8 119.4 . . ?
C9 C8 H8 119.4 . . ?
C1 C9 C8 116.8(9) . . ?
C1 C9 C10 125.1(8) . . ?
C8 C9 C10 118.1(8) . . ?
C12 C10 C9 113.9(8) . . ?
C12 C10 C11 108.3(8) . . ?
C9 C10 C11 110.0(9) . . ?
C12 C10 H10 108.2 . . ?
C9 C10 H10 108.2 . . ?
C11 C10 H10 108.2 . . ?
C10 C11 H11A 109.5 . . ?
C10 C11 H11B 109.5 . . ?
H11A C11 H11B 109.5 . . ?
C10 C11 H11C 109.5 . . ?
H11A C11 H11C 109.5 . . ?
H11B C11 H11C 109.5 . . ?
C10 C12 H12A 109.5 . . ?
C10 C12 H12B 109.5 . . ?
H12A C12 H12B 109.5 . . ?
C10 C12 H12C 109.5 . . ?
H12A C12 H12C 109.5 . . ?
H12B C12 H12C 109.5 . . ?
C14 C13 N2 123.5(10) . . ?
C14 C13 H13 118.2 . . ?
N2 C13 H13 118.2 . . ?
C13 C14 C15 120.9(9) . . ?
C13 C14 H14 119.5 . . ?
C15 C14 H14 119.5 . . ?
N3 C15 C16 120.2(10) . . ?
N3 C15 C14 123.1(9) . . ?
C16 C15 C14 116.7(8) . . ?
C17 C16 C15 117.6(10) . . ?
C17 C16 H16 121.2 . . ?
C15 C16 H16 121.2 . . ?
C16 C17 N2 126.9(9) . . ?
C16 C17 H17 116.6 . . ?
N2 C17 H17 116.6 . . ?
N3 C18 H18A 109.5 . . ?
N3 C18 H18B 109.5 . . ?
H18A C18 H18B 109.5 . . ?
N3 C18 H18C 109.5 . . ?
H18A C18 H18C 109.5 . . ?
H18B C18 H18C 109.5 . . ?
N3 C19 H19A 109.5 . . ?
N3 C19 H19B 109.5 . . ?
H19A C19 H19B 109.5 . . ?
N3 C19 H19C 109.5 . . ?
H19A C19 H19C 109.5 . . ?
H19B C19 H19C 109.5 . . ?
Si1 C20 H20A 109.5 . . ?
Si1 C20 H20B 109.5 . . ?
H20A C20 H20B 109.5 . . ?
Si1 C20 H20C 109.5 . . ?
H20A C20 H20C 109.5 . . ?
H20B C20 H20C 109.5 . . ?
Si1 C21 H21A 109.5 . . ?
Si1 C21 H21B 109.5 . . ?
H21A C21 H21B 109.5 . . ?
Si1 C21 H21C 109.5 . . ?
H21A C21 H21C 109.5 . . ?
H21B C21 H21C 109.5 . . ?
C24 C22 C23 117.2(8) 3_757 . ?
C24 C22 Si1 123.0(7) 3_757 . ?
C23 C22 Si1 119.6(7) . . ?
C24 C23 C22 121.2(9) . . ?
C24 C23 H23 119.4 . . ?
C22 C23 H23 119.4 . . ?
C23 C24 C22 121.6(9) . 3_757 ?
C23 C24 H24 119.2 . . ?
C22 C24 H24 119.2 3_757 . ?
C1 N1 Si1 119.2(5) . . ?
C1 N1 Al1 116.0(5) . . ?
Si1 N1 Al1 124.8(4) . . ?
C13 N2 C17 114.3(8) . . ?
C13 N2 Al1 118.8(7) . . ?
C17 N2 Al1 126.9(6) . . ?
C15 N3 C18 121.4(9) . . ?
C15 N3 C19 122.6(8) . . ?
C18 N3 C19 115.8(7) . . ?
N1 Al1 N2 117.5(3) . . ?
N1 Al1 Cl1 111.9(3) . . ?
N2 Al1 Cl1 100.3(3) . . ?
N1 Al1 Cl2 111.4(3) . . ?
N2 Al1 Cl2 102.2(2) . . ?
Cl1 Al1 Cl2 112.81(15) . . ?
N1 Si1 C20 109.7(4) . . ?
N1 Si1 C22 107.0(4) . . ?
C20 Si1 C22 109.3(4) . . ?
N1 Si1 C21 115.0(4) . . ?
C20 Si1 C21 108.4(5) . . ?
C22 Si1 C21 107.2(4) . . ?

loop_
_geom_bond_atom_site_label_1
_geom_bond_atom_site_label_2
_geom_bond_distance
_geom_bond_site_symmetry_2
_geom_bond_publ_flag
C1 C9 1.386(12) . ?
C1 C2 1.396(12) . ?
C1 N1 1.479(10) . ?
C2 C6 1.457(14) . ?
C2 C3 1.518(12) . ?
C3 C5 1.523(14) . ?
C3 C4 1.536(13) . ?
C3 H3 1.0000 . ?
C4 H4A 0.9800 . ?
C4 H4B 0.9800 . ?
C4 H4C 0.9800 . ?
C5 H5A 0.9800 . ?
C5 H5B 0.9800 . ?
C5 H5C 0.9800 . ?
C6 C7 1.346(13) . ?
C6 H6 0.9500 . ?
C7 C8 1.383(15) . ?
C7 H7 0.9500 . ?
C8 C9 1.434(13) . ?
C8 H8 0.9500 . ?
C9 C10 1.543(13) . ?
C10 C12 1.524(13) . ?
C10 C11 1.564(14) . ?
C10 H10 1.0000 . ?
C11 H11A 0.9800 . ?
C11 H11B 0.9800 . ?
C11 H11C 0.9800 . ?
C12 H12A 0.9800 . ?
C12 H12B 0.9800 . ?
C12 H12C 0.9800 . ?
C13 C14 1.355(12) . ?
C13 N2 1.365(11) . ?
C13 H13 0.9500 . ?
C14 C15 1.420(13) . ?
C14 H14 0.9500 . ?
C15 N3 1.366(11) . ?
C15 C16 1.419(12) . ?
C16 C17 1.348(12) . ?
C16 H16 0.9500 . ?
C17 N2 1.381(11) . ?
C17 H17 0.9500 . ?
C18 N3 1.459(12) . ?
C18 H18A 0.9800 . ?
C18 H18B 0.9800 . ?
C18 H18C 0.9800 . ?
C19 N3 1.491(13) . ?
C19 H19A 0.9800 . ?
C19 H19B 0.9800 . ?
C19 H19C 0.9800 . ?
C20 Si1 1.829(9) . ?
C20 H20A 0.9800 . ?
C20 H20B 0.9800 . ?
C20 H20C 0.9800 . ?
C21 Si1 1.899(10) . ?
C21 H21A 0.9800 . ?
C21 H21B 0.9800 . ?
C21 H21C 0.9800 . ?
C22 C24 1.415(12) 3_757 ?
C22 C23 1.416(13) . ?
C22 Si1 1.892(9) . ?
C23 C24 1.389(12) . ?
C23 H23 0.9500 . ?
C24 C22 1.415(12) 3_757 ?
C24 H24 0.9500 . ?
N1 Si1 1.749(8) . ?
N1 Al1 1.827(7) . ?
N2 Al1 1.949(8) . ?
Al1 Cl1 2.138(4) . ?
Al1 Cl2 2.148(4) . ?
